data_7154848
loop_
_publ_author_name
'An, Fa-Liang'
'Luo, Jun'
'Wang, Xiao-Bing'
'Yang, Ming-Hua'
'Kong, Ling-Yi'

_publ_section_title
;
 Trichiconlides A and B: two novel limonoids from the fruits of Trichilia
 connaroides.
;
_journal_issue 4
_journal_name_full 'Organic &amp; biomolecular chemistry'
_journal_page_first 1231
_journal_page_last 1235
_journal_paper_doi 10.1039/c5ob02300a
_journal_volume 14
_journal_year 2016
_chemical_absolute_configuration ad
_chemical_formula_moiety C27H34O10
_chemical_formula_sum 'C28 H38 O11'
_chemical_formula_weight 550.58
_chemical_name_common LM-56
_chemical_name_systematic 'compound 1'
_chemical_properties_physical Air-sensitive
_space_group_crystal_system orthorhombic
_space_group_IT_number 19
_space_group_name_Hall 'P 2ac 2ab'
_space_group_name_H-M_alt 'P 21 21 21'
_symmetry_space_group_name_Hall 'P 2ac 2ab'
_symmetry_space_group_name_H-M 'P 21 21 21'
_atom_sites_solution_hydrogens mixed
_audit_creation_method SHELXL-2013
_audit_update_record
;
2015-05-11 deposited with the CCDC.
2015-12-10 downloaded from the CCDC.
;
_cell_angle_alpha 90
_cell_angle_beta 90
_cell_angle_gamma 90
_cell_formula_units_Z 4
_cell_length_a 10.03740(10)
_cell_length_b 12.63980(10)
_cell_length_c 21.0812(2)
_cell_measurement_reflns_used 18373
_cell_measurement_temperature 290(2)
_cell_measurement_theta_max 69.7190
_cell_measurement_theta_min 3.4820
_cell_volume 2674.59(4)
_computing_cell_refinement 'CrysAlisPro (Agilent Technologies)'
_computing_data_collection 'CrysAlisPro (Agilent Technologies)'
_computing_data_reduction 'CrysAlisPro (Agilent Technologies)'
_computing_molecular_graphics 'Ortep-3 (L. J. Farrugia, 2001)'
_computing_publication_material SHELXL-2013
_computing_structure_refinement 'SHELXL-2013 (Sheldrick, 2013)'
_computing_structure_solution 'SHELXS-97 (Sheldrick, 1997)'
_diffrn_ambient_temperature 290(2)
_diffrn_detector_area_resol_mean 15.9149
_diffrn_measured_fraction_theta_full 0.989
_diffrn_measured_fraction_theta_max 0.982
_diffrn_measurement_device_type 'Gemini S Ultra, Agilent Technologies'
_diffrn_measurement_method '\w scans'
_diffrn_radiation_type CuK\a
_diffrn_radiation_wavelength 1.54184
_diffrn_reflns_av_R_equivalents 0.0210
_diffrn_reflns_av_unetI/netI 0.0138
_diffrn_reflns_laue_measured_fraction_full 0.989
_diffrn_reflns_laue_measured_fraction_max 0.982
_diffrn_reflns_limit_h_max 11
_diffrn_reflns_limit_h_min -11
_diffrn_reflns_limit_k_max 15
_diffrn_reflns_limit_k_min -15
_diffrn_reflns_limit_l_max 25
_diffrn_reflns_limit_l_min -25
_diffrn_reflns_number 22499
_diffrn_reflns_point_group_measured_fraction_full 0.991
_diffrn_reflns_point_group_measured_fraction_max 0.977
_diffrn_reflns_theta_full 67.684
_diffrn_reflns_theta_max 69.671
_diffrn_reflns_theta_min 4.194
_diffrn_source 'Enhance Ultra (Cu) X-ray Source'
_exptl_absorpt_coefficient_mu 0.880
_exptl_absorpt_correction_T_max 1.00000
_exptl_absorpt_correction_T_min 0.82184
_exptl_absorpt_correction_type multi-scan
_exptl_absorpt_process_details
;
CrysAlisPro, Agilent Technologies,
Version 1.171.37.35 (release 13-08-2014 CrysAlis171 .NET)
(compiled Aug 13 2014,18:06:01)
Empirical absorption correction using spherical harmonics,
 implemented in SCALE3 ABSPACK scaling algorithm.
;
_exptl_crystal_colour colorless
_exptl_crystal_density_diffrn 1.367
_exptl_crystal_description block
_exptl_crystal_F_000 1176
_exptl_crystal_size_max 0.360
_exptl_crystal_size_mid 0.350
_exptl_crystal_size_min 0.330
_refine_diff_density_max 0.455
_refine_diff_density_min -0.288
_refine_diff_density_rms 0.040
_refine_ls_abs_structure_details
;
 Flack x determined using 2092 quotients [(I+)-(I-)]/[(I+)+(I-)]
 (Parsons and Flack (2004), Acta Cryst. A60, s61).
;
_refine_ls_abs_structure_Flack 0.06(4)
_refine_ls_extinction_method none
_refine_ls_goodness_of_fit_ref 1.078
_refine_ls_hydrogen_treatment mixed
_refine_ls_matrix_type full
_refine_ls_number_parameters 377
_refine_ls_number_reflns 4923
_refine_ls_number_restraints 2
_refine_ls_restrained_S_all 1.078
_refine_ls_R_factor_all 0.0395
_refine_ls_R_factor_gt 0.0393
_refine_ls_shift/su_max 0.000
_refine_ls_shift/su_mean 0.000
_refine_ls_structure_factor_coef Fsqd
_refine_ls_weighting_details 'w=1/[\s^2^(Fo^2^)+(0.0746P)^2^+0.4413P] where P=(Fo^2^+2Fc^2^)/3'
_refine_ls_weighting_scheme calc
_refine_ls_wR_factor_gt 0.1110
_refine_ls_wR_factor_ref 0.1114
_reflns_Friedel_coverage 0.753
_reflns_friedel_fraction_full 0.994
_reflns_friedel_fraction_max 0.969
_reflns_number_gt 4891
_reflns_number_total 4923
_reflns_threshold_expression 'I > 2\s(I)'
_cod_data_source_file c5ob02300a2.cif
_cod_data_source_block shelxl
_cod_depositor_comments 'Adding full bibliography for 7154848.cif.'
_cod_database_code 7154848
_audit_block_doi 10.5517/cc1j03pb
_shelx_space_group_comment
;
The symmetry employed for this shelxl refinement is uniquely defined
by the following loop, which should always be used as a source of
symmetry information in preference to the above space-group names.
They are only intended as comments.
;
_shelx_estimated_absorpt_t_min 0.742
_shelx_estimated_absorpt_t_max 0.760
_shelxl_version_number 2013-4

loop_
_space_group_symop_operation_xyz
'x, y, z'
'-x+1/2, -y, z+1/2'
'x+1/2, -y+1/2, -z'
'-x, y+1/2, -z+1/2'

loop_
_atom_site_label
_atom_site_type_symbol
_atom_site_fract_x
_atom_site_fract_y
_atom_site_fract_z
_atom_site_U_iso_or_equiv
_atom_site_adp_type
_atom_site_occupancy
_atom_site_site_symmetry_order
_atom_site_calc_flag
_atom_site_refinement_flags_posn
_atom_site_refinement_flags_adp
_atom_site_refinement_flags_occupancy
_atom_site_disorder_assembly
_atom_site_disorder_group
O3 O 0.27692(15) 0.19710(12) 0.18323(7) 0.0291(3) Uani 1 1 d . . . . .
O5 O 0.35444(16) 0.20188(14) 0.01283(7) 0.0349(4) Uani 1 1 d . . . . .
H5 H 0.2763 0.2136 0.0040 0.052 Uiso 1 1 calc R U . . .
O4 O 0.08740(16) 0.24942(15) 0.04394(8) 0.0388(4) Uani 1 1 d . . . . .
H4 H 0.0064 0.2524 0.0394 0.058 Uiso 1 1 calc R U . . .
O2 O 0.10902(18) 0.12609(13) 0.24463(8) 0.0379(4) Uani 1 1 d . . . . .
H2 H 0.1705 0.1010 0.2653 0.057 Uiso 1 1 calc R U . . .
O9 O 0.2445(2) 0.69173(15) 0.25869(11) 0.0543(5) Uani 1 1 d . . . . .
O7 O 0.5673(2) 0.01306(17) 0.03953(10) 0.0531(5) Uani 1 1 d . . . . .
C8 C 0.2637(2) 0.22448(17) 0.11737(10) 0.0280(4) Uani 1 1 d . . . . .
O6 O 0.7252(2) 0.1158(2) 0.07519(14) 0.0701(7) Uani 1 1 d . . . . .
O1 O -0.04976(19) 0.41391(18) 0.13667(11) 0.0532(5) Uani 1 1 d . . . . .
O11 O 0.3291(3) 0.0245(2) 0.30159(12) 0.0642(6) Uani 1 1 d D . . . .
C9 C 0.1177(2) 0.19706(18) 0.10220(10) 0.0308(5) Uani 1 1 d . . . . .
C5 C 0.2306(2) 0.40818(18) 0.22495(11) 0.0320(5) Uani 1 1 d . . . . .
H5A H 0.3277 0.3995 0.2255 0.038 Uiso 1 1 calc R U . . .
C30 C 0.2857(2) 0.34463(18) 0.11172(11) 0.0317(5) Uani 1 1 d . . . . .
H30A H 0.2756 0.3649 0.0676 0.038 Uiso 1 1 calc R U . . .
H30B H 0.3765 0.3606 0.1242 0.038 Uiso 1 1 calc R U . . .
C13 C 0.3321(2) 0.03809(19) 0.07377(11) 0.0333(5) Uani 1 1 d . . . . .
C2 C 0.0517(2) 0.24718(19) 0.16133(11) 0.0327(5) Uani 1 1 d . . . . .
H2A H -0.0376 0.2189 0.1694 0.039 Uiso 1 1 calc R U . . .
C11 C 0.0896(2) 0.0791(2) 0.09664(12) 0.0366(5) Uani 1 1 d . . . . .
H11A H -0.0005 0.0689 0.0813 0.044 Uiso 1 1 calc R U . . .
H11B H 0.0957 0.0470 0.1384 0.044 Uiso 1 1 calc R U . . .
C15 C 0.5061(2) 0.1745(2) 0.09755(11) 0.0358(5) Uani 1 1 d . . . . .
H15A H 0.5324 0.2464 0.0873 0.043 Uiso 1 1 calc R U . . .
H15B H 0.5093 0.1675 0.1433 0.043 Uiso 1 1 calc R U . . .
O8 O 0.4173(2) 0.58548(19) 0.24190(14) 0.0651(6) Uani 1 1 d . . . . .
C14 C 0.3629(2) 0.15911(18) 0.07635(10) 0.0295(4) Uani 1 1 d . . . . .
C7 C 0.3001(3) 0.5974(2) 0.25163(12) 0.0399(5) Uani 1 1 d . . . . .
C1 C 0.0506(2) 0.3649(2) 0.14891(11) 0.0349(5) Uani 1 1 d . . . . .
C10 C 0.1888(2) 0.41303(19) 0.15272(11) 0.0329(5) Uani 1 1 d . . . . .
C29 C 0.0363(3) 0.3347(2) 0.29352(13) 0.0459(6) Uani 1 1 d . . . . .
H29A H -0.0216 0.3687 0.2635 0.069 Uiso 1 1 calc R U . . .
H29B H 0.0495 0.3802 0.3294 0.069 Uiso 1 1 calc R U . . .
H29C H -0.0034 0.2695 0.3073 0.069 Uiso 1 1 calc R U . . .
C12 C 0.1867(3) 0.0233(2) 0.05183(12) 0.0396(5) Uani 1 1 d . . . . .
H12A H 0.1764 0.0517 0.0094 0.048 Uiso 1 1 calc R U . . .
H12B H 0.1658 -0.0516 0.0504 0.048 Uiso 1 1 calc R U . . .
C3 C 0.1518(2) 0.21934(18) 0.21480(10) 0.0301(4) Uani 1 1 d . . . . .
C6 C 0.2011(3) 0.5105(2) 0.26164(13) 0.0392(5) Uani 1 1 d . . . . .
H6A H 0.1138 0.5360 0.2492 0.047 Uiso 1 1 calc R U . . .
H6B H 0.1977 0.4941 0.3066 0.047 Uiso 1 1 calc R U . . .
C18 C 0.3542(3) -0.0184(2) 0.13729(11) 0.0419(6) Uani 1 1 d . . . . .
H18A H 0.3040 0.0168 0.1698 0.063 Uiso 1 1 calc R U . . .
H18B H 0.4471 -0.0167 0.1479 0.063 Uiso 1 1 calc R U . . .
H18C H 0.3251 -0.0905 0.1339 0.063 Uiso 1 1 calc R U . . .
C17 C 0.4280(3) -0.0082(2) 0.02353(12) 0.0421(6) Uani 1 1 d . . . . .
H17 H 0.4086 0.0258 -0.0172 0.051 Uiso 1 1 calc R U . A 1
C16 C 0.6074(3) 0.1005(2) 0.06955(13) 0.0454(6) Uani 1 1 d . . . . .
C28 C 0.2721(3) 0.2797(2) 0.31361(12) 0.0447(6) Uani 1 1 d . . . . .
H28A H 0.2343 0.2248 0.3394 0.067 Uiso 1 1 calc R U . . .
H28B H 0.2919 0.3401 0.3396 0.067 Uiso 1 1 calc R U . . .
H28C H 0.3526 0.2545 0.2942 0.067 Uiso 1 1 calc R U . . .
C4 C 0.1721(2) 0.31140(18) 0.26177(10) 0.0331(5) Uani 1 1 d . . . . .
C19 C 0.1891(3) 0.5254(2) 0.12518(14) 0.0459(6) Uani 1 1 d . . . . .
H19A H 0.1630 0.5230 0.0814 0.069 Uiso 1 1 calc R U . . .
H19B H 0.2770 0.5548 0.1285 0.069 Uiso 1 1 calc R U . . .
H19C H 0.1276 0.5687 0.1484 0.069 Uiso 1 1 calc R U . . .
C25 C 0.3566(4) 0.0065(3) 0.36534(17) 0.0662(9) Uani 1 1 d D . . . .
H25A H 0.3977 0.0682 0.3833 0.099 Uiso 1 1 calc R U . . .
H25B H 0.4160 -0.0527 0.3692 0.099 Uiso 1 1 calc R U . . .
H25C H 0.2752 -0.0085 0.3875 0.099 Uiso 1 1 calc R U . . .
C24 C 0.3298(5) 0.7819(3) 0.2531(2) 0.0775(11) Uani 1 1 d . . . . .
H24A H 0.3962 0.7798 0.2858 0.116 Uiso 1 1 calc R U . . .
H24B H 0.2779 0.8454 0.2573 0.116 Uiso 1 1 calc R U . . .
H24C H 0.3725 0.7812 0.2123 0.116 Uiso 1 1 calc R U . . .
C20 C 0.4216(3) -0.1256(2) 0.01414(13) 0.0486(6) Uani 0.570(4) 1 d . . P B 2
O10 O 0.479(2) -0.2992(16) 0.0233(10) 0.114(4) Uani 0.570(4) 1 d . . P B 2
C23 C 0.3551(9) -0.2918(5) -0.0079(3) 0.0651(14) Uani 0.570(4) 1 d . . P B 2
H23 H 0.3070 -0.3491 -0.0234 0.078 Uiso 0.570(4) 1 calc R U P B 2
C22 C 0.3171(8) -0.1920(5) -0.0119(3) 0.0654(13) Uani 0.570(4) 1 d . . P B 2
H22 H 0.2367 -0.1682 -0.0285 0.079 Uiso 0.570(4) 1 calc R U P B 2
C21 C 0.5138(12) -0.1955(10) 0.0341(6) 0.089(4) Uani 0.570(4) 1 d . . P B 2
H21 H 0.5933 -0.1754 0.0533 0.107 Uiso 0.570(4) 1 calc R U P B 2
C20' C 0.4216(3) -0.1256(2) 0.01414(13) 0.0486(6) Uani 0.430(4) 1 d . . P B 1
C22' C 0.3976(10) -0.1615(6) -0.0443(4) 0.0654(13) Uani 0.430(4) 1 d . . P B 1
H22' H 0.3827 -0.1190 -0.0796 0.079 Uiso 0.430(4) 1 calc R U P B 1
O10' O 0.432(3) -0.297(2) 0.0136(15) 0.114(4) Uani 0.430(4) 1 d . . P B 1
C23' C 0.3981(11) -0.2673(6) -0.0447(4) 0.0651(14) Uani 0.430(4) 1 d . . P B 1
H23' H 0.3787 -0.3113 -0.0788 0.078 Uiso 0.430(4) 1 calc R U P B 1
C21' C 0.4472(15) -0.2120(14) 0.0520(9) 0.089(4) Uani 0.430(4) 1 d . . P B 1
H21' H 0.4700 -0.2121 0.0947 0.107 Uiso 0.430(4) 1 calc R U P B 1
H11 H 0.4007(16) 0.050(4) 0.2862(6) 0.107 Uiso 1 1 d D U . . .

loop_
_atom_site_aniso_label
_atom_site_aniso_U_11
_atom_site_aniso_U_22
_atom_site_aniso_U_33
_atom_site_aniso_U_23
_atom_site_aniso_U_13
_atom_site_aniso_U_12
O3 0.0268(7) 0.0371(8) 0.0232(7) 0.0011(6) 0.0007(6) 0.0019(6)
O5 0.0303(8) 0.0487(9) 0.0258(7) 0.0065(6) 0.0026(6) 0.0025(7)
O4 0.0296(8) 0.0558(10) 0.0309(7) 0.0085(7) -0.0068(6) 0.0013(8)
O2 0.0397(9) 0.0389(8) 0.0350(8) 0.0073(7) 0.0037(7) -0.0049(7)
O9 0.0565(12) 0.0340(9) 0.0724(13) -0.0002(9) 0.0033(10) 0.0034(9)
O7 0.0403(10) 0.0603(12) 0.0587(12) -0.0107(10) 0.0106(9) 0.0109(9)
C8 0.0271(10) 0.0338(10) 0.0232(9) 0.0025(8) -0.0009(8) -0.0003(8)
O6 0.0299(11) 0.0938(18) 0.0865(17) -0.0095(15) 0.0009(10) 0.0127(11)
O1 0.0363(10) 0.0576(11) 0.0657(13) 0.0047(10) -0.0063(9) 0.0130(9)
O11 0.0625(13) 0.0630(13) 0.0673(14) 0.0060(11) -0.0033(11) -0.0035(11)
C9 0.0254(10) 0.0401(11) 0.0268(10) 0.0030(8) -0.0006(8) -0.0003(9)
C5 0.0293(10) 0.0340(11) 0.0328(11) -0.0016(9) -0.0008(8) 0.0016(9)
C30 0.0300(11) 0.0353(11) 0.0297(10) 0.0028(9) 0.0011(8) -0.0021(9)
C13 0.0359(12) 0.0367(12) 0.0273(10) -0.0011(9) 0.0007(9) 0.0022(9)
C2 0.0264(11) 0.0398(12) 0.0318(10) 0.0001(9) 0.0024(8) -0.0004(9)
C11 0.0323(11) 0.0413(12) 0.0363(11) -0.0023(10) -0.0003(9) -0.0079(10)
C15 0.0278(11) 0.0475(13) 0.0323(11) -0.0008(10) -0.0022(9) 0.0016(10)
O8 0.0363(11) 0.0598(12) 0.0990(18) -0.0178(13) -0.0005(11) -0.0034(9)
C14 0.0257(10) 0.0384(11) 0.0243(9) 0.0037(8) 0.0003(8) 0.0004(9)
C7 0.0402(13) 0.0407(13) 0.0389(12) -0.0071(10) -0.0029(10) 0.0035(10)
C1 0.0288(11) 0.0431(12) 0.0327(11) -0.0002(10) -0.0007(9) 0.0067(10)
C10 0.0339(11) 0.0315(11) 0.0333(11) 0.0015(9) -0.0028(9) 0.0023(9)
C29 0.0451(14) 0.0507(15) 0.0418(13) -0.0055(12) 0.0147(11) -0.0009(12)
C12 0.0421(13) 0.0420(12) 0.0349(12) -0.0064(10) -0.0012(10) -0.0065(11)
C3 0.0277(10) 0.0339(10) 0.0288(10) 0.0022(8) 0.0037(8) -0.0015(9)
C6 0.0393(13) 0.0366(12) 0.0418(12) -0.0052(10) 0.0036(10) 0.0033(10)
C18 0.0547(15) 0.0388(11) 0.0323(11) 0.0038(10) 0.0035(11) 0.0057(11)
C17 0.0457(14) 0.0479(14) 0.0328(11) -0.0020(10) 0.0030(11) 0.0093(11)
C16 0.0331(13) 0.0614(16) 0.0417(13) 0.0037(12) 0.0023(10) 0.0085(12)
C28 0.0572(16) 0.0453(13) 0.0315(11) 0.0007(10) -0.0090(11) 0.0057(12)
C4 0.0355(11) 0.0371(11) 0.0267(10) 0.0001(9) 0.0012(8) 0.0014(9)
C19 0.0559(16) 0.0345(12) 0.0472(14) 0.0068(11) -0.0079(12) 0.0020(11)
C25 0.061(2) 0.076(2) 0.0613(19) 0.0026(17) -0.0080(16) 0.0071(17)
C24 0.095(3) 0.0401(15) 0.098(3) 0.0132(17) -0.025(2) -0.0112(18)
C20 0.0567(16) 0.0511(14) 0.0381(13) -0.0076(11) -0.0010(12) 0.0135(13)
O10 0.166(14) 0.061(2) 0.114(7) -0.014(4) -0.059(7) 0.042(7)
C23 0.097(4) 0.039(2) 0.059(3) -0.011(2) -0.019(3) 0.005(2)
C22 0.086(4) 0.052(3) 0.059(3) -0.010(2) -0.017(2) 0.005(2)
C21 0.118(10) 0.055(4) 0.094(8) -0.021(4) -0.039(7) 0.036(7)
C20' 0.0567(16) 0.0511(14) 0.0381(13) -0.0076(11) -0.0010(12) 0.0135(13)
C22' 0.086(4) 0.052(3) 0.059(3) -0.010(2) -0.017(2) 0.005(2)
O10' 0.166(14) 0.061(2) 0.114(7) -0.014(4) -0.059(7) 0.042(7)
C23' 0.097(4) 0.039(2) 0.059(3) -0.011(2) -0.019(3) 0.005(2)
C21' 0.118(10) 0.055(4) 0.094(8) -0.021(4) -0.039(7) 0.036(7)

loop_
_atom_type_symbol
_atom_type_description
_atom_type_scat_dispersion_real
_atom_type_scat_dispersion_imag
_atom_type_scat_source
C C 0.0181 0.0091 'International Tables Vol C Tables 4.2.6.8 and 6.1.1.4'
H H 0.0000 0.0000 'International Tables Vol C Tables 4.2.6.8 and 6.1.1.4'
O O 0.0492 0.0322 'International Tables Vol C Tables 4.2.6.8 and 6.1.1.4'

loop_
_geom_angle_atom_site_label_1
_geom_angle_atom_site_label_2
_geom_angle_atom_site_label_3
_geom_angle
C8 O3 C3 108.48(15)
C14 O5 H5 109.5
C9 O4 H4 109.5
C3 O2 H2 109.5
C7 O9 C24 117.1(3)
C16 O7 C17 123.3(2)
O3 C8 C30 107.40(18)
O3 C8 C9 103.56(16)
C30 C8 C9 110.03(18)
O3 C8 C14 110.48(17)
C30 C8 C14 112.90(18)
C9 C8 C14 111.98(17)
C25 O11 H11 105.2(4)
O4 C9 C11 110.40(19)
O4 C9 C8 106.07(17)
C11 C9 C8 114.35(18)
O4 C9 C2 114.34(19)
C11 C9 C2 112.60(19)
C8 C9 C2 98.51(17)
C6 C5 C4 109.66(19)
C6 C5 C10 113.65(19)
C4 C5 C10 114.12(18)
C6 C5 H5A 106.3
C4 C5 H5A 106.3
C10 C5 H5A 106.3
C8 C30 C10 114.46(18)
C8 C30 H30A 108.6
C10 C30 H30A 108.6
C8 C30 H30B 108.6
C10 C30 H30B 108.6
H30A C30 H30B 107.6
C18 C13 C12 110.0(2)
C18 C13 C17 109.4(2)
C12 C13 C17 109.72(19)
C18 C13 C14 113.39(19)
C12 C13 C14 108.45(19)
C17 C13 C14 105.77(19)
C1 C2 C9 105.49(18)
C1 C2 C3 110.8(2)
C9 C2 C3 102.45(18)
C1 C2 H2A 112.5
C9 C2 H2A 112.5
C3 C2 H2A 112.5
C9 C11 C12 112.4(2)
C9 C11 H11A 109.1
C12 C11 H11A 109.1
C9 C11 H11B 109.1
C12 C11 H11B 109.1
H11A C11 H11B 107.8
C16 C15 C14 116.4(2)
C16 C15 H15A 108.2
C14 C15 H15A 108.2
C16 C15 H15B 108.2
C14 C15 H15B 108.2
H15A C15 H15B 107.3
O5 C14 C15 106.27(17)
O5 C14 C8 106.16(17)
C15 C14 C8 111.98(18)
O5 C14 C13 108.80(17)
C15 C14 C13 108.86(19)
C8 C14 C13 114.38(18)
O8 C7 O9 122.9(3)
O8 C7 C6 125.6(3)
O9 C7 C6 111.4(2)
O1 C1 C2 123.2(2)
O1 C1 C10 124.6(2)
C2 C1 C10 112.26(19)
C1 C10 C19 110.7(2)
C1 C10 C30 108.56(19)
C19 C10 C30 107.5(2)
C1 C10 C5 106.18(19)
C19 C10 C5 113.6(2)
C30 C10 C5 110.24(18)
C4 C29 H29A 109.5
C4 C29 H29B 109.5
H29A C29 H29B 109.5
C4 C29 H29C 109.5
H29A C29 H29C 109.5
H29B C29 H29C 109.5
C11 C12 C13 111.20(19)
C11 C12 H12A 109.4
C13 C12 H12A 109.4
C11 C12 H12B 109.4
C13 C12 H12B 109.4
H12A C12 H12B 108.0
O2 C3 O3 107.94(18)
O2 C3 C4 112.75(17)
O3 C3 C4 109.08(18)
O2 C3 C2 108.57(19)
O3 C3 C2 105.77(16)
C4 C3 C2 112.42(19)
C7 C6 C5 114.8(2)
C7 C6 H6A 108.6
C5 C6 H6A 108.6
C7 C6 H6B 108.6
C5 C6 H6B 108.6
H6A C6 H6B 107.5
C13 C18 H18A 109.5
C13 C18 H18B 109.5
H18A C18 H18B 109.5
C13 C18 H18C 109.5
H18A C18 H18C 109.5
H18B C18 H18C 109.5
O7 C17 C20 104.7(2)
O7 C17 C13 111.5(2)
C20 C17 C13 116.1(2)
O7 C17 H17 108.1
C13 C17 H17 108.1
O6 C16 O7 118.4(3)
O6 C16 C15 121.7(3)
O7 C16 C15 119.9(2)
C4 C28 H28A 109.5
C4 C28 H28B 109.5
H28A C28 H28B 109.5
C4 C28 H28C 109.5
H28A C28 H28C 109.5
H28B C28 H28C 109.5
C28 C4 C3 110.27(19)
C28 C4 C29 108.5(2)
C3 C4 C29 107.8(2)
C28 C4 C5 108.1(2)
C3 C4 C5 108.75(17)
C29 C4 C5 113.4(2)
C10 C19 H19A 109.5
C10 C19 H19B 109.5
H19A C19 H19B 109.5
C10 C19 H19C 109.5
H19A C19 H19C 109.5
H19B C19 H19C 109.5
O11 C25 H25A 109.5
O11 C25 H25B 109.5
H25A C25 H25B 109.5
O11 C25 H25C 109.5
H25A C25 H25C 109.5
H25B C25 H25C 109.5
O9 C24 H24A 109.5
O9 C24 H24B 109.5
H24A C24 H24B 109.5
O9 C24 H24C 109.5
H24A C24 H24C 109.5
H24B C24 H24C 109.5
C21 C20 C22 103.6(6)
C21 C20 C17 125.4(6)
C22 C20 C17 130.8(3)
C21 O10 C23 103.6(11)
C22 C23 O10 110.3(10)
C22 C23 H23 124.8
O10 C23 H23 124.8
C23 C22 C20 108.6(6)
C23 C22 H22 125.7
C20 C22 H22 125.7
C20 C21 O10 113.7(10)
C20 C21 H21 123.2
O10 C21 H21 123.2
C23' C22' H22' 124.9
C23' O10' C21' 111(2)
O10' C23' C22' 105.9(14)
O10' C23' H23' 127.1
C22' C23' H23' 127.1
O10' C21' H21' 127.5

loop_
_geom_bond_atom_site_label_1
_geom_bond_atom_site_label_2
_geom_bond_distance
O3 C8 1.437(2)
O3 C3 1.449(3)
O5 C14 1.446(2)
O5 H5 0.8200
O4 C9 1.428(3)
O4 H4 0.8200
O2 C3 1.403(3)
O2 H2 0.8200
O9 C7 1.325(3)
O9 C24 1.431(4)
O7 C16 1.335(4)
O7 C17 1.464(4)
C8 C30 1.539(3)
C8 C9 1.540(3)
C8 C14 1.556(3)
O6 C16 1.205(4)
O1 C1 1.210(3)
O11 C25 1.391(4)
O11 H11 0.8503(14)
C9 C11 1.522(3)
C9 C2 1.547(3)
C5 C6 1.536(3)
C5 C4 1.563(3)
C5 C10 1.581(3)
C5 H5A 0.9800
C30 C10 1.562(3)
C30 H30A 0.9700
C30 H30B 0.9700
C13 C18 1.533(3)
C13 C12 1.543(3)
C13 C17 1.546(3)
C13 C14 1.561(3)
C2 C1 1.511(3)
C2 C3 1.550(3)
C2 H2A 0.9800
C11 C12 1.529(4)
C11 H11A 0.9700
C11 H11B 0.9700
C15 C16 1.502(4)
C15 C14 1.518(3)
C15 H15A 0.9700
C15 H15B 0.9700
O8 C7 1.204(4)
C7 C6 1.495(4)
C1 C10 1.517(3)
C10 C19 1.535(3)
C29 C4 1.547(3)
C29 H29A 0.9600
C29 H29B 0.9600
C29 H29C 0.9600
C12 H12A 0.9700
C12 H12B 0.9700
C3 C4 1.541(3)
C6 H6A 0.9700
C6 H6B 0.9700
C18 H18A 0.9600
C18 H18B 0.9600
C18 H18C 0.9600
C17 C20 1.498(4)
C17 H17 0.9800
C28 C4 1.537(3)
C28 H28A 0.9600
C28 H28B 0.9600
C28 H28C 0.9600
C19 H19A 0.9600
C19 H19B 0.9600
C19 H19C 0.9600
C25 H25A 0.9600
C25 H25B 0.9600
C25 H25C 0.9600
C24 H24A 0.9600
C24 H24B 0.9600
C24 H24C 0.9600
C20 C21 1.347(12)
C20 C22 1.451(7)
O10 C21 1.37(2)
O10 C23 1.413(13)
C23 C22 1.321(9)
C23 H23 0.9300
C22 H22 0.9300
C21 H21 0.9300
C22' C23' 1.338(11)
C22' H22' 0.9300
O10' C23' 1.33(3)
O10' C21' 1.35(3)
C23' H23' 0.9300
C21' H21' 0.9300

loop_
_geom_hbond_atom_site_label_D
_geom_hbond_atom_site_label_H
_geom_hbond_atom_site_label_A
_geom_hbond_distance_DH
_geom_hbond_distance_HA
_geom_hbond_distance_DA
_geom_hbond_angle_DHA
_geom_hbond_site_symmetry_A
O5 H5 O4 0.82 2.12 2.824(2) 143.5 .
O4 H4 O5 0.82 1.97 2.698(2) 148.0 3_455
O2 H2 O11 0.82 2.01 2.823(3) 169.5 .
O11 H11 O8 0.8503(14) 1.973(8) 2.813(3) 169(4) 4_645

loop_
_geom_torsion_atom_site_label_1
_geom_torsion_atom_site_label_2
_geom_torsion_atom_site_label_3
_geom_torsion_atom_site_label_4
_geom_torsion
C3 O3 C8 C30 82.0(2)
C3 O3 C8 C9 -34.4(2)
C3 O3 C8 C14 -154.50(17)
O3 C8 C9 O4 163.89(17)
C30 C8 C9 O4 49.3(2)
C14 C8 C9 O4 -77.1(2)
O3 C8 C9 C11 -74.2(2)
C30 C8 C9 C11 171.26(18)
C14 C8 C9 C11 44.8(2)
O3 C8 C9 C2 45.4(2)
C30 C8 C9 C2 -69.1(2)
C14 C8 C9 C2 164.45(18)
O3 C8 C30 C10 -57.4(2)
C9 C8 C30 C10 54.6(2)
C14 C8 C30 C10 -179.47(17)
O4 C9 C2 C1 -35.2(3)
C11 C9 C2 C1 -162.31(19)
C8 C9 C2 C1 76.8(2)
O4 C9 C2 C3 -151.20(18)
C11 C9 C2 C3 81.7(2)
C8 C9 C2 C3 -39.2(2)
O4 C9 C11 C12 68.7(2)
C8 C9 C11 C12 -50.8(3)
C2 C9 C11 C12 -162.2(2)
C16 C15 C14 O5 -75.5(3)
C16 C15 C14 C8 169.0(2)
C16 C15 C14 C13 41.6(3)
O3 C8 C14 O5 -172.65(16)
C30 C8 C14 O5 -52.4(2)
C9 C8 C14 O5 72.5(2)
O3 C8 C14 C15 -57.1(2)
C30 C8 C14 C15 63.2(2)
C9 C8 C14 C15 -171.96(18)
O3 C8 C14 C13 67.4(2)
C30 C8 C14 C13 -172.36(18)
C9 C8 C14 C13 -47.5(2)
C18 C13 C14 O5 173.25(19)
C12 C13 C14 O5 -64.3(2)
C17 C13 C14 O5 53.4(2)
C18 C13 C14 C15 57.8(2)
C12 C13 C14 C15 -179.68(18)
C17 C13 C14 C15 -62.0(2)
C18 C13 C14 C8 -68.2(2)
C12 C13 C14 C8 54.2(2)
C17 C13 C14 C8 171.86(18)
C24 O9 C7 O8 1.2(4)
C24 O9 C7 C6 177.4(3)
C9 C2 C1 O1 107.9(3)
C3 C2 C1 O1 -142.0(2)
C9 C2 C1 C10 -71.3(2)
C3 C2 C1 C10 38.8(3)
O1 C1 C10 C19 -12.3(3)
C2 C1 C10 C19 166.9(2)
O1 C1 C10 C30 -130.1(3)
C2 C1 C10 C30 49.1(2)
O1 C1 C10 C5 111.4(3)
C2 C1 C10 C5 -69.4(2)
C8 C30 C10 C1 -40.7(3)
C8 C30 C10 C19 -160.5(2)
C8 C30 C10 C5 75.2(2)
C6 C5 C10 C1 -95.0(2)
C4 C5 C10 C1 31.8(2)
C6 C5 C10 C19 26.9(3)
C4 C5 C10 C19 153.6(2)
C6 C5 C10 C30 147.6(2)
C4 C5 C10 C30 -85.6(2)
C9 C11 C12 C13 58.1(3)
C18 C13 C12 C11 66.0(3)
C17 C13 C12 C11 -173.6(2)
C14 C13 C12 C11 -58.5(2)
C8 O3 C3 O2 124.37(18)
C8 O3 C3 C4 -112.81(19)
C8 O3 C3 C2 8.3(2)
C1 C2 C3 O2 152.99(19)
C9 C2 C3 O2 -94.9(2)
C1 C2 C3 O3 -91.4(2)
C9 C2 C3 O3 20.7(2)
C1 C2 C3 C4 27.6(3)
C9 C2 C3 C4 139.64(19)
O8 C7 C6 C5 -32.5(4)
O9 C7 C6 C5 151.5(2)
C4 C5 C6 C7 151.8(2)
C10 C5 C6 C7 -79.2(3)
C16 O7 C17 C20 -159.2(3)
C16 O7 C17 C13 -33.0(3)
C18 C13 C17 O7 -64.7(3)
C12 C13 C17 O7 174.6(2)
C14 C13 C17 O7 57.8(2)
C18 C13 C17 C20 55.1(3)
C12 C13 C17 C20 -65.7(3)
C14 C13 C17 C20 177.5(2)
C17 O7 C16 O6 -172.9(3)
C17 O7 C16 C15 9.5(4)
C14 C15 C16 O6 168.2(3)
C14 C15 C16 O7 -14.3(4)
O2 C3 C4 C28 57.0(3)
O3 C3 C4 C28 -62.9(2)
C2 C3 C4 C28 -179.9(2)
O2 C3 C4 C29 -61.3(3)
O3 C3 C4 C29 178.80(18)
C2 C3 C4 C29 61.8(2)
O2 C3 C4 C5 175.37(18)
O3 C3 C4 C5 55.5(2)
C2 C3 C4 C5 -61.5(2)
C6 C5 C4 C28 -82.5(2)
C10 C5 C4 C28 148.7(2)
C6 C5 C4 C3 157.8(2)
C10 C5 C4 C3 29.0(3)
C6 C5 C4 C29 37.9(3)
C10 C5 C4 C29 -90.9(2)
O7 C17 C20 C21 16.9(8)
C13 C17 C20 C21 -106.5(7)
O7 C17 C20 C22 -169.0(5)
C13 C17 C20 C22 67.6(5)
C21 O10 C23 C22 -3(2)
O10 C23 C22 C20 3.4(15)
C21 C20 C22 C23 -2.2(9)
C17 C20 C22 C23 -177.3(5)
C22 C20 C21 O10 0.3(16)
C17 C20 C21 O10 175.7(13)
C23 O10 C21 C20 2(2)
C21' O10' C23' C22' 3(3)
